data_7126588
loop_
_publ_author_name
'Schrage, Briana R.'
'Nemykin, Victor N.'
'Ziegler, Christopher J.'

_publ_section_title
;
 Biliazine: a ring open phthalocyanine analog with a meso hydrogen bond.
;
_journal_issue 49
_journal_name_full 'Chemical communications (Cambridge, England)'
_journal_page_first 6628
_journal_page_last 6631
_journal_paper_doi 10.1039/d0cc03060k
_journal_volume 56
_journal_year 2020
_chemical_formula_sum 'C11 H9 N5'
_chemical_formula_weight 211.23
_space_group_crystal_system monoclinic
_space_group_IT_number 15
_space_group_name_Hall '-C 2yc'
_space_group_name_H-M_alt 'C 1 2/c 1'
_atom_sites_solution_hydrogens mixed
_audit_creation_method SHELXL-2016/6
_audit_update_record
;
2020-03-06 deposited with the CCDC.	2020-05-21 downloaded from the CCDC.
;
_cell_angle_alpha 90
_cell_angle_beta 99.080(3)
_cell_angle_gamma 90
_cell_formula_units_Z 8
_cell_length_a 11.6141(5)
_cell_length_b 12.7038(5)
_cell_length_c 13.4922(6)
_cell_measurement_reflns_used 3911
_cell_measurement_temperature 100(2)
_cell_measurement_theta_max 67.19
_cell_measurement_theta_min 5.20
_cell_volume 1965.74(15)
_computing_cell_refinement 'Bruker SAINT'
_computing_data_collection 'Bruker APEX2'
_computing_data_reduction 'Bruker SAINT'
_computing_molecular_graphics 'Bruker SHELXTL'
_computing_publication_material 'Bruker SHELXTL'
_computing_structure_refinement 'SHELXL-2016/6 (Sheldrick, 2016)'
_computing_structure_solution 'SHELXT 2014/5 (Sheldrick, 2014)'
_diffrn_ambient_temperature 100(2)
_diffrn_measured_fraction_theta_full 0.951
_diffrn_measured_fraction_theta_max 0.951
_diffrn_measurement_device_type 'Bruker APEX-II CCD'
_diffrn_measurement_method '\f and \w scans'
_diffrn_radiation_type CuK\a
_diffrn_radiation_wavelength 1.54178
_diffrn_reflns_av_R_equivalents 0.0410
_diffrn_reflns_av_unetI/netI 0.0389
_diffrn_reflns_Laue_measured_fraction_full 0.951
_diffrn_reflns_Laue_measured_fraction_max 0.951
_diffrn_reflns_limit_h_max 13
_diffrn_reflns_limit_h_min -12
_diffrn_reflns_limit_k_max 15
_diffrn_reflns_limit_k_min -15
_diffrn_reflns_limit_l_max 14
_diffrn_reflns_limit_l_min -15
_diffrn_reflns_number 6403
_diffrn_reflns_point_group_measured_fraction_full 0.951
_diffrn_reflns_point_group_measured_fraction_max 0.951
_diffrn_reflns_theta_full 67.330
_diffrn_reflns_theta_max 67.330
_diffrn_reflns_theta_min 5.196
_exptl_absorpt_coefficient_mu 0.757
_exptl_absorpt_correction_T_max 0.7529
_exptl_absorpt_correction_T_min 0.6255
_exptl_absorpt_correction_type multi-scan
_exptl_absorpt_process_details SADABS
_exptl_crystal_colour yellow
_exptl_crystal_density_diffrn 1.427
_exptl_crystal_density_meas ?
_exptl_crystal_density_method 'not measured'
_exptl_crystal_description rod
_exptl_crystal_F_000 880
_exptl_crystal_size_max 0.244
_exptl_crystal_size_mid 0.105
_exptl_crystal_size_min 0.046
_refine_diff_density_max 0.324
_refine_diff_density_min -0.366
_refine_diff_density_rms 0.067
_refine_ls_extinction_method none
_refine_ls_goodness_of_fit_ref 1.046
_refine_ls_hydrogen_treatment mixed
_refine_ls_matrix_type full
_refine_ls_number_parameters 149
_refine_ls_number_reflns 1687
_refine_ls_number_restraints 0
_refine_ls_restrained_S_all 1.046
_refine_ls_R_factor_all 0.0530
_refine_ls_R_factor_gt 0.0461
_refine_ls_shift/su_max 0.000
_refine_ls_shift/su_mean 0.000
_refine_ls_structure_factor_coef Fsqd
_refine_ls_weighting_details 'w=1/[\s^2^(Fo^2^)+(0.0934P)^2^+0.8496P] where P=(Fo^2^+2Fc^2^)/3'
_refine_ls_weighting_scheme calc
_refine_ls_wR_factor_gt 0.1266
_refine_ls_wR_factor_ref 0.1336
_reflns_Friedel_coverage 0.000
_reflns_number_gt 1462
_reflns_number_total 1687
_reflns_threshold_expression 'I > 2\s(I)'
_cod_data_source_file d0cc03060k2.cif
_cod_data_source_block 1
_cod_depositor_comments
;
The following automatic conversions were performed:

data item '_exptl_crystal_density_meas' value 'not measured' was
changed to '?' -- the value is perceived as not measured.

Automatic conversion script
Id: cif_fix_values 7556 2019-12-06 15:28:31Z antanas 

 Adding full bibliography for 7126588--7126592.cif.
;
_cod_original_sg_symbol_H-M 'C 2/c'
_cod_database_code 7126588
_shelx_shelxl_version_number 2016/6
_shelx_space_group_comment
; 
The symmetry employed for this shelxl refinement is uniquely defined 
by the following loop, which should always be used as a source of 
symmetry information in preference to the above space-group names. 
They are only intended as comments. 
;

loop_
_space_group_symop_operation_xyz
'x, y, z'
'-x, y, -z+1/2'
'x+1/2, y+1/2, z'
'-x+1/2, y+1/2, -z+1/2'
'-x, -y, -z'
'x, -y, z-1/2'
'-x+1/2, -y+1/2, -z'
'x+1/2, -y+1/2, z-1/2'

loop_
_atom_site_label
_atom_site_type_symbol
_atom_site_fract_x
_atom_site_fract_y
_atom_site_fract_z
_atom_site_U_iso_or_equiv
_atom_site_adp_type
_atom_site_occupancy
_atom_site_site_symmetry_order
_atom_site_calc_flag
_atom_site_refinement_flags_posn
_atom_site_refinement_flags_adp
_atom_site_refinement_flags_occupancy
_atom_site_disorder_assembly
_atom_site_disorder_group
C1 C 0.76680(16) 0.85769(13) 0.07075(13) 0.0226(4) Uani 1 1 d . . . . .
H1 H 0.719414 0.901187 0.023598 0.027 Uiso 1 1 calc R U . . .
C2 C 0.72838(16) 0.81177(14) 0.15307(13) 0.0214(4) Uani 1 1 d . . . . .
H6 H 0.653535 0.817463 0.172593 0.026 Uiso 1 1 calc R U . . .
C3 C 0.82453(16) 0.75543(14) 0.20056(13) 0.0205(4) Uani 1 1 d . . . . .
C4 C 0.77270(15) 0.67100(13) 0.34068(12) 0.0181(4) Uani 1 1 d . . . . .
C5 C 0.79888(16) 0.62936(13) 0.44504(13) 0.0194(4) Uani 1 1 d . . . . .
C6 C 0.69198(15) 0.61578(13) 0.47692(12) 0.0191(4) Uani 1 1 d . . . . .
C7 C 0.68270(16) 0.57706(13) 0.57114(12) 0.0217(4) Uani 1 1 d . . . . .
H5 H 0.609177 0.569242 0.592743 0.026 Uiso 1 1 calc R U . . .
C8 C 0.78645(17) 0.55002(14) 0.63301(13) 0.0246(4) Uani 1 1 d . . . . .
H2 H 0.783604 0.521334 0.697605 0.030 Uiso 1 1 calc R U . . .
C9 C 0.60390(15) 0.64556(13) 0.38942(13) 0.0190(4) Uani 1 1 d . . . . .
C10 C 0.89356(16) 0.56428(14) 0.60185(13) 0.0252(5) Uani 1 1 d . . . . .
H3 H 0.962647 0.545717 0.645935 0.030 Uiso 1 1 calc R U . . .
C11 C 0.90248(16) 0.60532(13) 0.50711(13) 0.0221(4) Uani 1 1 d . . . . .
H4 H 0.975986 0.616206 0.486294 0.027 Uiso 1 1 calc R U . . .
N1 N 0.49084(13) 0.64267(11) 0.38802(11) 0.0213(4) Uani 1 1 d . . . . .
H1A H 0.443237 0.660593 0.333256 0.026 Uiso 1 1 calc R U . . .
H1B H 0.462530 0.622812 0.441838 0.026 Uiso 1 1 calc R U . . .
N2 N 0.65335(13) 0.67489(12) 0.31061(11) 0.0199(4) Uani 1 1 d . . . . .
N3 N 0.85311(13) 0.70120(11) 0.29102(11) 0.0199(4) Uani 1 1 d . . . . .
N4 N 0.91070(14) 0.77071(12) 0.14521(11) 0.0224(4) Uani 1 1 d . . . . .
N5 N 0.87724(14) 0.83409(12) 0.06514(11) 0.0237(4) Uani 1 1 d . . . . .
H7 H 0.992(2) 0.7460(19) 0.1592(17) 0.037(6) Uiso 1 1 d . . . . .

loop_
_atom_site_aniso_label
_atom_site_aniso_U_11
_atom_site_aniso_U_22
_atom_site_aniso_U_33
_atom_site_aniso_U_23
_atom_site_aniso_U_13
_atom_site_aniso_U_12
C1 0.0213(10) 0.0250(9) 0.0217(9) 0.0008(7) 0.0037(7) 0.0000(7)
C2 0.0169(9) 0.0256(9) 0.0227(9) -0.0015(7) 0.0068(7) -0.0009(7)
C3 0.0182(9) 0.0242(9) 0.0202(8) -0.0017(7) 0.0067(7) -0.0020(7)
C4 0.0150(9) 0.0210(9) 0.0194(9) -0.0017(6) 0.0063(7) 0.0006(6)
C5 0.0189(9) 0.0196(8) 0.0209(8) -0.0017(6) 0.0067(7) -0.0002(6)
C6 0.0186(9) 0.0191(8) 0.0205(8) -0.0015(6) 0.0064(7) 0.0003(6)
C7 0.0249(10) 0.0216(9) 0.0208(9) -0.0029(6) 0.0105(7) -0.0016(7)
C8 0.0318(11) 0.0249(9) 0.0179(8) -0.0002(7) 0.0060(8) -0.0004(7)
C9 0.0175(9) 0.0202(9) 0.0207(9) -0.0023(6) 0.0072(7) -0.0003(6)
C10 0.0251(10) 0.0276(10) 0.0218(9) -0.0017(7) -0.0003(8) 0.0009(7)
C11 0.0172(9) 0.0265(9) 0.0230(9) -0.0022(7) 0.0045(7) 0.0001(7)
N1 0.0166(8) 0.0291(8) 0.0199(7) 0.0026(6) 0.0080(6) -0.0010(6)
N2 0.0144(8) 0.0265(8) 0.0200(7) 0.0011(6) 0.0068(6) -0.0001(5)
N3 0.0167(8) 0.0255(8) 0.0186(7) -0.0001(5) 0.0065(6) 0.0008(6)
N4 0.0172(8) 0.0316(8) 0.0198(8) 0.0014(6) 0.0076(7) 0.0002(6)
N5 0.0211(8) 0.0304(8) 0.0212(8) 0.0013(6) 0.0082(7) -0.0014(6)

loop_
_atom_type_symbol
_atom_type_description
_atom_type_scat_dispersion_real
_atom_type_scat_dispersion_imag
_atom_type_scat_source
C C 0.0181 0.0091 'International Tables Vol C Tables 4.2.6.8 and 6.1.1.4'
H H 0.0000 0.0000 'International Tables Vol C Tables 4.2.6.8 and 6.1.1.4'
N N 0.0311 0.0180 'International Tables Vol C Tables 4.2.6.8 and 6.1.1.4'

loop_
_geom_angle_atom_site_label_1
_geom_angle_atom_site_label_2
_geom_angle_atom_site_label_3
_geom_angle
_geom_angle_site_symmetry_1
_geom_angle_site_symmetry_3
_geom_angle_publ_flag
N5 C1 C2 112.64(16) . . ?
N5 C1 H1 123.7 . . ?
C2 C1 H1 123.7 . . ?
C1 C2 C3 104.36(17) . . ?
C1 C2 H6 127.8 . . ?
C3 C2 H6 127.8 . . ?
N4 C3 C2 106.32(16) . . ?
N4 C3 N3 117.31(15) . . ?
C2 C3 N3 135.91(18) . . ?
N3 C4 N2 127.68(15) . . ?
N3 C4 C5 122.66(15) . . ?
N2 C4 C5 109.62(15) . . ?
C6 C5 C11 121.25(17) . . ?
C6 C5 C4 106.14(14) . . ?
C11 C5 C4 132.61(18) . . ?
C7 C6 C5 122.18(16) . . ?
C7 C6 C9 132.68(17) . . ?
C5 C6 C9 105.06(15) . . ?
C6 C7 C8 116.87(17) . . ?
C6 C7 H5 121.6 . . ?
C8 C7 H5 121.6 . . ?
C10 C8 C7 121.17(17) . . ?
C10 C8 H2 119.4 . . ?
C7 C8 H2 119.4 . . ?
N1 C9 N2 123.42(15) . . ?
N1 C9 C6 124.58(16) . . ?
N2 C9 C6 111.99(15) . . ?
C8 C10 C11 121.67(16) . . ?
C8 C10 H3 119.2 . . ?
C11 C10 H3 119.2 . . ?
C5 C11 C10 116.83(17) . . ?
C5 C11 H4 121.6 . . ?
C10 C11 H4 121.6 . . ?
C9 N1 H1A 120.0 . . ?
C9 N1 H1B 120.0 . . ?
H1A N1 H1B 120.0 . . ?
C9 N2 C4 107.04(14) . . ?
C4 N3 C3 120.60(15) . . ?
C3 N4 N5 112.41(15) . . ?
C3 N4 H7 128.3(14) . . ?
N5 N4 H7 119.1(14) . . ?
C1 N5 N4 104.26(15) . . ?

loop_
_geom_bond_atom_site_label_1
_geom_bond_atom_site_label_2
_geom_bond_distance
_geom_bond_site_symmetry_2
_geom_bond_publ_flag
C1 N5 1.331(2) . ?
C1 C2 1.389(3) . ?
C1 H1 0.9500 . ?
C2 C3 1.394(3) . ?
C2 H6 0.9500 . ?
C3 N4 1.354(3) . ?
C3 N3 1.395(2) . ?
C4 N3 1.291(2) . ?
C4 N2 1.382(2) . ?
C4 C5 1.490(2) . ?
C5 C6 1.387(3) . ?
C5 C11 1.387(2) . ?
C6 C7 1.383(2) . ?
C6 C9 1.484(2) . ?
C7 C8 1.396(3) . ?
C7 H5 0.9500 . ?
C8 C10 1.386(3) . ?
C8 H2 0.9500 . ?
C9 N1 1.311(2) . ?
C9 N2 1.339(2) . ?
C10 C11 1.399(3) . ?
C10 H3 0.9500 . ?
C11 H4 0.9500 . ?
N1 H1A 0.8800 . ?
N1 H1B 0.8800 . ?
N4 N5 1.354(2) . ?
N4 H7 0.99(3) . ?
